data_4320435
loop_
_publ_author_name
'Tosha M. Barclay'
'Robin G. Hicks'
'Martin T. Lemaire'
'Laurence K. Thompson'

_publ_contact_author 'Prof. Robin G. Hicks'
_publ_contact_author_email rhicks@uvic.ca
_publ_section_title
;
 Synthesis, Structure, and Magnetism of Bimetallic Manganese or Nickel
 Complexes of a Bridging Verdazyl Radical
;
_journal_name_full 'Inorganic Chemistry'
_journal_page_first 5581
_journal_page_last 5584
_journal_paper_doi 10.1021/ic010542x
_journal_volume 40
_journal_year 2001
_chemical_formula_sum 'C30 H17 F24 Mn2 N6 O9'
_chemical_formula_weight 1171.38
_chemical_melting_point 483
_chemical_name_systematic
;
mu-1,5-dimethyl-3-(4,6-dimethyl-2-pyrimidinyl)-6-oxoverdazyl-
bis(bis(1,1,1,3,3,3-hexafluoroacetylacetonato)manganese(II))
;
_space_group_IT_number 15
_symmetry_cell_setting monoclinic
_symmetry_space_group_name_Hall '-C 2yc'
_symmetry_space_group_name_H-M 'C 1 2/c 1'
_atom_sites_solution_hydrogens geom
_atom_sites_solution_primary direct
_atom_sites_solution_secondary difmap
_audit_creation_method SHELXL-97
_cell_angle_alpha 90.00
_cell_angle_beta 123.748(3)
_cell_angle_gamma 90.00
_cell_formula_units_Z 4
_cell_length_a 20.047(3)
_cell_length_b 17.143(3)
_cell_length_c 16.276(3)
_cell_measurement_temperature 293(2)
_cell_measurement_theta_max 50
_cell_measurement_theta_min 4
_cell_volume 4650.9(14)
_computing_structure_refinement 'SHELXL-97 (Sheldrick, 1997)'
_computing_structure_solution 'SHELXS-97 (Sheldrick, 1990)'
_diffrn_ambient_temperature 293(2)
_diffrn_measured_fraction_theta_full 0.992
_diffrn_measured_fraction_theta_max 0.992
_diffrn_radiation_monochromator graphite
_diffrn_radiation_source 'fine-focus sealed tube'
_diffrn_radiation_type MoK\a
_diffrn_radiation_wavelength 0.71073
_diffrn_reflns_av_R_equivalents 0.0228
_diffrn_reflns_av_sigmaI/netI 0.0255
_diffrn_reflns_limit_h_max 23
_diffrn_reflns_limit_h_min -23
_diffrn_reflns_limit_k_max 18
_diffrn_reflns_limit_k_min -20
_diffrn_reflns_limit_l_max 11
_diffrn_reflns_limit_l_min -19
_diffrn_reflns_number 12256
_diffrn_reflns_theta_full 25.10
_diffrn_reflns_theta_max 25.10
_diffrn_reflns_theta_min 1.70
_exptl_absorpt_coefficient_mu 0.692
_exptl_crystal_density_diffrn 1.673
_exptl_crystal_density_method 'not measured'
_exptl_crystal_F_000 2308
_refine_diff_density_max 0.475
_refine_diff_density_min -0.315
_refine_diff_density_rms 0.060
_refine_ls_extinction_method none
_refine_ls_goodness_of_fit_ref 1.031
_refine_ls_hydrogen_treatment mixed
_refine_ls_matrix_type full
_refine_ls_number_parameters 323
_refine_ls_number_reflns 4125
_refine_ls_number_restraints 0
_refine_ls_restrained_S_all 1.031
_refine_ls_R_factor_all 0.1042
_refine_ls_R_factor_gt 0.0673
_refine_ls_shift/su_max 0.001
_refine_ls_shift/su_mean 0.000
_refine_ls_structure_factor_coef Fsqd
_refine_ls_weighting_details 'calc w=1/[\s^2^(Fo^2^)+(0.1592P)^2^+1.0310P] where P=(Fo^2^+2Fc^2^)/3'
_refine_ls_weighting_scheme calc
_refine_ls_wR_factor_gt 0.2166
_refine_ls_wR_factor_ref 0.2557
_reflns_number_gt 2341
_reflns_number_total 4125
_reflns_threshold_expression >2sigma(I)
_cod_data_source_file ic010542x.cif
_cod_data_source_block rhmag31a
_cod_original_cell_volume 4650.7(13)
_cod_database_code 4320435

loop_
_symmetry_equiv_pos_as_xyz
'x, y, z'
'-x, y, -z+1/2'
'x+1/2, y+1/2, z'
'-x+1/2, y+1/2, -z+1/2'
'-x, -y, -z'
'x, -y, z-1/2'
'-x+1/2, -y+1/2, -z'
'x+1/2, -y+1/2, z-1/2'

loop_
_atom_site_label
_atom_site_type_symbol
_atom_site_fract_x
_atom_site_fract_y
_atom_site_fract_z
_atom_site_U_iso_or_equiv
_atom_site_adp_type
_atom_site_occupancy
_atom_site_symmetry_multiplicity
_atom_site_calc_flag
_atom_site_refinement_flags
_atom_site_disorder_assembly
_atom_site_disorder_group
Mn1 Mn 0.12080(4) 0.24307(4) 0.69697(6) 0.0933(4) Uani 1 1 d . . .
N1 N 0.0491(2) 0.3241(2) 0.7314(3) 0.0859(11) Uani 1 1 d . . .
N2 N 0.0243(2) 0.1694(2) 0.6990(3) 0.0887(11) Uani 1 1 d . . .
N3 N 0.0208(3) 0.0901(2) 0.6969(4) 0.1049(14) Uani 1 1 d . . .
O1 O 0.1561(3) 0.1647(3) 0.6267(3) 0.1286(15) Uani 1 1 d . . .
O2 O 0.0615(2) 0.2990(2) 0.5583(3) 0.1174(13) Uani 1 1 d . . .
O3 O 0.2283(3) 0.3073(2) 0.7604(4) 0.1468(18) Uani 1 1 d . . .
O4 O 0.1903(2) 0.1786(2) 0.8311(3) 0.1128(12) Uani 1 1 d . . .
O5 O 0.0000 -0.0226(3) 0.7500 0.162(3) Uani 1 2 d S . .
C1 C 0.0000 0.4427(4) 0.7500 0.103(2) Uani 1 2 d S . .
H1A H 0.0000 0.4970 0.7500 0.124 Uiso 1 2 calc SR . .
C2 C 0.0499(3) 0.4036(3) 0.7320(4) 0.0940(15) Uani 1 1 d . . .
C3 C 0.1059(4) 0.4451(3) 0.7143(5) 0.133(2) Uani 1 1 d . . .
H3A H 0.1001 0.5004 0.7177 0.200 Uiso 1 1 calc R . .
H3B H 0.0936 0.4317 0.6500 0.200 Uiso 1 1 calc R . .
H3C H 0.1600 0.4300 0.7636 0.200 Uiso 1 1 calc R . .
C4 C 0.0000 0.2895(3) 0.7500 0.0751(16) Uani 1 2 d S . .
C5 C 0.0000 0.2029(3) 0.7500 0.0755(16) Uani 1 2 d S . .
C6 C 0.0000 0.0459(4) 0.7500 0.106(2) Uani 1 2 d S . .
C7 C 0.0427(6) 0.0496(4) 0.6361(8) 0.180(4) Uani 1 1 d . . .
H7A H 0.0553 0.0872 0.6030 0.271 Uiso 1 1 calc R . .
H7B H -0.0015 0.0179 0.5881 0.271 Uiso 1 1 calc R . .
H7C H 0.0886 0.0171 0.6774 0.271 Uiso 1 1 calc R . .
C11 C 0.1569(4) 0.1759(4) 0.5538(6) 0.127(2) Uani 1 1 d . . .
C12 C 0.1212(5) 0.2358(5) 0.4860(6) 0.142(3) Uani 1 1 d . . .
H12A H 0.1264 0.2374 0.4327 0.170 Uiso 1 1 calc R . .
C13 C 0.0780(4) 0.2933(4) 0.4957(5) 0.124(2) Uani 1 1 d . . .
C14 C 0.2009(12) 0.1155(9) 0.5335(14) 0.202(5) Uani 1 1 d . . .
C15 C 0.0407(8) 0.3595(7) 0.4171(8) 0.175(4) Uani 1 1 d . . .
C31 C 0.2964(4) 0.2891(4) 0.8268(6) 0.145(3) Uani 1 1 d . . .
C32 C 0.3193(4) 0.2297(4) 0.8936(6) 0.141(3) Uani 1 1 d . . .
H32A H 0.3734 0.2236 0.9428 0.169 Uiso 1 1 calc R . .
C33 C 0.2648(4) 0.1785(4) 0.8906(4) 0.1165(19) Uani 1 1 d . . .
C34 C 0.3633(8) 0.3441(9) 0.845(2) 0.297(12) Uani 1 1 d . . .
C35 C 0.2939(7) 0.1131(9) 0.9635(7) 0.193(4) Uani 1 1 d . . .
F1 F 0.2133(6) 0.1280(6) 0.4697(7) 0.304(5) Uani 1 1 d . . .
F2 F 0.1674(8) 0.0473(7) 0.5196(12) 0.330(6) Uani 1 1 d . . .
F3 F 0.2675(7) 0.0982(9) 0.6089(8) 0.341(8) Uani 1 1 d . . .
F4 F 0.0628(7) 0.4269(5) 0.4604(6) 0.348(7) Uani 1 1 d . . .
F5 F 0.0641(5) 0.3646(6) 0.3633(6) 0.280(5) Uani 1 1 d . . .
F6 F -0.0335(4) 0.3560(5) 0.3666(5) 0.261(4) Uani 1 1 d . . .
F7 F 0.3626(10) 0.3425(14) 0.7632(13) 0.470(16) Uani 1 1 d . . .
F8 F 0.3427(6) 0.4140(5) 0.8448(14) 0.374(9) Uani 1 1 d . . .
F9 F 0.4287(4) 0.3347(5) 0.9055(9) 0.318(6) Uani 1 1 d . . .
F10 F 0.3695(5) 0.1052(5) 1.0183(7) 0.297(5) Uani 1 1 d . . .
F11 F 0.2761(9) 0.1228(9) 1.0244(9) 0.369(8) Uani 1 1 d . . .
F12 F 0.2662(7) 0.0485(4) 0.9263(7) 0.319(6) Uani 1 1 d . . .

loop_
_atom_site_aniso_label
_atom_site_aniso_U_11
_atom_site_aniso_U_22
_atom_site_aniso_U_33
_atom_site_aniso_U_23
_atom_site_aniso_U_13
_atom_site_aniso_U_12
Mn1 0.0825(6) 0.0831(6) 0.0914(6) 0.0300(3) 0.0340(4) 0.0079(3)
N1 0.085(2) 0.054(2) 0.078(2) 0.0090(15) 0.0203(19) -0.0035(17)
N2 0.090(2) 0.054(2) 0.114(3) -0.0082(19) 0.052(2) -0.0017(17)
N3 0.111(3) 0.058(2) 0.160(4) -0.013(2) 0.084(3) -0.006(2)
O1 0.149(4) 0.117(3) 0.139(3) 0.048(3) 0.092(3) 0.041(3)
O2 0.111(3) 0.110(3) 0.105(3) 0.048(2) 0.044(2) 0.027(2)
O3 0.098(3) 0.102(3) 0.194(4) 0.058(3) 0.052(3) -0.004(2)
O4 0.101(3) 0.110(3) 0.098(2) 0.039(2) 0.037(2) -0.001(2)
O5 0.193(7) 0.052(3) 0.278(9) 0.000 0.155(7) 0.000
C1 0.117(6) 0.051(3) 0.077(4) 0.000 0.014(4) 0.000
C2 0.100(3) 0.054(3) 0.084(3) 0.012(2) 0.023(3) -0.002(2)
C3 0.140(5) 0.070(3) 0.161(6) 0.020(3) 0.066(5) -0.013(3)
C4 0.065(3) 0.050(3) 0.069(3) 0.000 0.011(3) 0.000
C5 0.059(3) 0.053(3) 0.081(4) 0.000 0.019(3) 0.000
C6 0.099(5) 0.056(4) 0.160(7) 0.000 0.071(5) 0.000
C7 0.262(10) 0.081(4) 0.283(11) -0.049(6) 0.203(10) -0.011(5)
C11 0.127(5) 0.139(6) 0.135(5) 0.032(5) 0.085(5) 0.015(4)
C12 0.143(6) 0.171(7) 0.135(6) 0.050(5) 0.092(5) 0.029(5)
C13 0.107(4) 0.138(6) 0.101(4) 0.053(4) 0.042(4) 0.013(4)
C14 0.266(16) 0.174(10) 0.258(14) 0.059(10) 0.204(15) 0.068(11)
C15 0.212(11) 0.159(9) 0.124(7) 0.056(6) 0.074(8) 0.021(8)
C31 0.078(4) 0.093(4) 0.189(7) 0.023(4) 0.027(4) -0.012(3)
C32 0.085(4) 0.109(5) 0.151(6) 0.012(4) 0.017(4) 0.002(4)
C33 0.112(4) 0.107(4) 0.084(3) 0.022(3) 0.026(3) 0.013(4)
C34 0.129(10) 0.140(10) 0.50(3) 0.134(14) 0.096(14) 0.004(7)
C35 0.169(9) 0.218(12) 0.090(5) 0.058(6) 0.009(5) 0.036(8)
F1 0.415(12) 0.330(10) 0.356(10) 0.099(8) 0.331(10) 0.137(9)
F2 0.385(16) 0.204(8) 0.56(2) -0.038(10) 0.363(17) 0.037(9)
F3 0.294(11) 0.483(19) 0.287(10) 0.119(11) 0.188(9) 0.250(14)
F4 0.502(16) 0.183(6) 0.168(5) 0.088(5) 0.068(8) -0.049(8)
F5 0.261(8) 0.373(12) 0.199(6) 0.185(8) 0.124(6) 0.074(7)
F6 0.156(5) 0.296(9) 0.224(6) 0.164(6) 0.040(5) 0.062(5)
F7 0.316(16) 0.68(4) 0.419(18) -0.001(18) 0.205(15) -0.30(2)
F8 0.220(8) 0.147(6) 0.67(3) 0.068(9) 0.190(12) -0.043(6)
F9 0.103(4) 0.241(8) 0.442(14) 0.040(8) 0.047(6) -0.054(4)
F10 0.212(7) 0.276(9) 0.231(7) 0.150(7) 0.016(6) 0.046(6)
F11 0.52(2) 0.406(16) 0.252(8) 0.210(11) 0.259(12) 0.181(14)
F12 0.373(12) 0.137(5) 0.228(8) 0.091(5) 0.031(8) 0.013(6)

loop_
_atom_type_symbol
_atom_type_description
_atom_type_scat_dispersion_real
_atom_type_scat_dispersion_imag
_atom_type_scat_source
C C 0.0033 0.0016 'International Tables Vol C Tables 4.2.6.8 and 6.1.1.4'
H H 0.0000 0.0000 'International Tables Vol C Tables 4.2.6.8 and 6.1.1.4'
N N 0.0061 0.0033 'International Tables Vol C Tables 4.2.6.8 and 6.1.1.4'
O O 0.0106 0.0060 'International Tables Vol C Tables 4.2.6.8 and 6.1.1.4'
F F 0.0171 0.0103 'International Tables Vol C Tables 4.2.6.8 and 6.1.1.4'
Mn Mn 0.3368 0.7283 'International Tables Vol C Tables 4.2.6.8 and 6.1.1.4'

loop_
_geom_angle_atom_site_label_1
_geom_angle_atom_site_label_2
_geom_angle_atom_site_label_3
_geom_angle
_geom_angle_site_symmetry_1
_geom_angle_site_symmetry_3
_geom_angle_publ_flag
O2 Mn1 O3 95.84(17) . . ?
O2 Mn1 O1 82.53(18) . . ?
O3 Mn1 O1 92.2(2) . . ?
O2 Mn1 O4 172.16(18) . . ?
O3 Mn1 O4 82.01(15) . . ?
O1 Mn1 O4 90.01(16) . . ?
O2 Mn1 N1 85.90(16) . . ?
O3 Mn1 N1 100.04(18) . . ?
O1 Mn1 N1 163.95(16) . . ?
O4 Mn1 N1 101.88(15) . . ?
O2 Mn1 N2 106.45(16) . . ?
O3 Mn1 N2 155.26(19) . . ?
O1 Mn1 N2 101.09(16) . . ?
O4 Mn1 N2 77.25(14) . . ?
N1 Mn1 N2 71.60(14) . . ?
C4 N1 C2 117.0(5) . . ?
C4 N1 Mn1 115.8(3) . . ?
C2 N1 Mn1 127.2(4) . . ?
C5 N2 N3 115.0(4) . . ?
C5 N2 Mn1 112.2(3) . . ?
N3 N2 Mn1 125.0(3) . . ?
N2 N3 C6 124.3(5) . . ?
N2 N3 C7 117.4(5) . . ?
C6 N3 C7 118.3(5) . . ?
C11 O1 Mn1 128.1(4) . . ?
C13 O2 Mn1 126.6(4) . . ?
C31 O3 Mn1 129.5(4) . . ?
C33 O4 Mn1 127.9(4) . . ?
C2 C1 C2 121.0(6) 2_556 . ?
N1 C2 C1 119.2(5) . . ?
N1 C2 C3 119.0(5) . . ?
C1 C2 C3 121.9(4) . . ?
N1 C4 N1 126.7(5) 2_556 . ?
N1 C4 C5 116.7(3) 2_556 . ?
N1 C4 C5 116.7(3) . . ?
N2 C5 N2 127.8(6) 2_556 . ?
N2 C5 C4 116.1(3) 2_556 . ?
N2 C5 C4 116.1(3) . . ?
O5 C6 N3 123.4(3) . 2_556 ?
O5 C6 N3 123.4(3) . . ?
N3 C6 N3 113.3(6) 2_556 . ?
O1 C11 C12 128.1(7) . . ?
O1 C11 C14 115.7(8) . . ?
C12 C11 C14 116.2(8) . . ?
C13 C12 C11 121.3(7) . . ?
O2 C13 C12 128.5(6) . . ?
O2 C13 C15 113.2(8) . . ?
C12 C13 C15 118.2(8) . . ?
F1 C14 F3 105.6(15) . . ?
F1 C14 F2 109.9(17) . . ?
F3 C14 F2 97.1(12) . . ?
F1 C14 C11 119.3(11) . . ?
F3 C14 C11 112.5(15) . . ?
F2 C14 C11 110.1(12) . . ?
F5 C15 F6 109.3(10) . . ?
F5 C15 F4 100.1(12) . . ?
F6 C15 F4 109.1(12) . . ?
F5 C15 C13 116.6(11) . . ?
F6 C15 C13 111.3(10) . . ?
F4 C15 C13 109.9(9) . . ?
O3 C31 C32 127.5(6) . . ?
O3 C31 C34 116.4(8) . . ?
C32 C31 C34 115.8(9) . . ?
C31 C32 C33 122.4(6) . . ?
O4 C33 C32 127.4(5) . . ?
O4 C33 C35 112.8(7) . . ?
C32 C33 C35 119.7(7) . . ?
F9 C34 F8 111(2) . . ?
F9 C34 F7 103(2) . . ?
F8 C34 F7 101.3(15) . . ?
F9 C34 C31 123.3(12) . . ?
F8 C34 C31 109.4(14) . . ?
F7 C34 C31 106(2) . . ?
F12 C35 F11 105.2(15) . . ?
F12 C35 F10 106.6(13) . . ?
F11 C35 F10 102.4(9) . . ?
F12 C35 C33 114.3(8) . . ?
F11 C35 C33 112.0(12) . . ?
F10 C35 C33 115.1(11) . . ?

loop_
_geom_bond_atom_site_label_1
_geom_bond_atom_site_label_2
_geom_bond_distance
_geom_bond_site_symmetry_2
_geom_bond_publ_flag
Mn1 O2 2.108(4) . ?
Mn1 O3 2.110(4) . ?
Mn1 O1 2.124(5) . ?
Mn1 O4 2.133(3) . ?
Mn1 N1 2.281(4) . ?
Mn1 N2 2.326(4) . ?
N1 C4 1.321(5) . ?
N1 C2 1.363(6) . ?
N2 C5 1.305(5) . ?
N2 N3 1.361(5) . ?
N3 C6 1.376(6) . ?
N3 C7 1.460(8) . ?
O1 C11 1.212(7) . ?
O2 C13 1.238(8) . ?
O3 C31 1.220(7) . ?
O4 C33 1.250(7) . ?
O5 C6 1.175(8) . ?
C1 C2 1.365(6) 2_556 ?
C1 C2 1.365(6) . ?
C2 C3 1.486(8) . ?
C4 N1 1.321(5) 2_556 ?
C4 C5 1.485(8) . ?
C5 N2 1.305(5) 2_556 ?
C6 N3 1.376(6) 2_556 ?
C11 C12 1.382(9) . ?
C11 C14 1.510(13) . ?
C12 C13 1.379(10) . ?
C13 C15 1.556(10) . ?
C14 F1 1.213(11) . ?
C14 F3 1.247(17) . ?
C14 F2 1.305(16) . ?
C15 F5 1.204(12) . ?
C15 F6 1.238(13) . ?
C15 F4 1.297(12) . ?
C31 C32 1.371(10) . ?
C31 C34 1.527(13) . ?
C32 C33 1.381(9) . ?
C33 C35 1.495(11) . ?
C34 F9 1.132(15) . ?
C34 F8 1.267(19) . ?
C34 F7 1.32(3) . ?
C35 F12 1.235(13) . ?
C35 F11 1.238(14) . ?
C35 F10 1.267(13) . ?
